data_7210570
loop_
_publ_author_name
'Yang, Pan'
'Wu, Xiang Xia'
'Huo, Jian Zhong'
'Ding, Bin'
'Wang, Ying'
'Wang, XiuGuang'

_publ_section_title
;
 Hydrothermal synthesis and characterization of a series of luminescent
 Zn(ii) and Cd(ii) coordination polymers with the new versatile
 multidentate ligand 1,3-di-(1,2,4-triazol-4-yl)benzene
;
_journal_issue 40
_journal_name_full CrystEngComm
_journal_page_first 8097
_journal_paper_doi 10.1039/c3ce40946e
_journal_volume 15
_journal_year 2013
_chemical_formula_moiety 'C10 H8 Br2 N6 Zn, H2 O'
_chemical_formula_sum 'C10 H10 Br2 N6 O Zn'
_chemical_formula_weight 455.43
_chemical_name_systematic
; 
 ? 
;
_space_group_IT_number 61
_symmetry_cell_setting orthorhombic
_symmetry_space_group_name_Hall '-P 2ac 2ab'
_symmetry_space_group_name_H-M 'P b c a'
_atom_sites_solution_hydrogens geom
_atom_sites_solution_primary direct
_atom_sites_solution_secondary difmap
_audit_creation_method SHELXL-97
_cell_angle_alpha 90.00
_cell_angle_beta 90.00
_cell_angle_gamma 90.00
_cell_formula_units_Z 8
_cell_length_a 10.135(3)
_cell_length_b 13.562(4)
_cell_length_c 20.655(6)
_cell_measurement_reflns_used 950
_cell_measurement_temperature 173(2)
_cell_measurement_theta_max 21.05
_cell_measurement_theta_min 2.70
_cell_volume 2839.0(14)
_computing_structure_refinement 'SHELXL-97 (Sheldrick, 2008)'
_computing_structure_solution 'SHELXS-97 (Sheldrick, 2008)'
_diffrn_ambient_temperature 173(2)
_diffrn_measured_fraction_theta_full 0.980
_diffrn_measured_fraction_theta_max 0.980
_diffrn_radiation_monochromator graphite
_diffrn_radiation_source 'fine-focus sealed tube'
_diffrn_radiation_type MoK\a
_diffrn_radiation_wavelength 0.71073
_diffrn_reflns_av_R_equivalents 0.1004
_diffrn_reflns_av_sigmaI/netI 0.0833
_diffrn_reflns_limit_h_max 11
_diffrn_reflns_limit_h_min -12
_diffrn_reflns_limit_k_max 16
_diffrn_reflns_limit_k_min -11
_diffrn_reflns_limit_l_max 24
_diffrn_reflns_limit_l_min -22
_diffrn_reflns_number 11548
_diffrn_reflns_theta_full 25.00
_diffrn_reflns_theta_max 25.00
_diffrn_reflns_theta_min 1.97
_exptl_absorpt_coefficient_mu 7.363
_exptl_absorpt_correction_T_max 0.6267
_exptl_absorpt_correction_T_min 0.3854
_exptl_absorpt_correction_type multi-scan
_exptl_absorpt_process_details 'SADABS (Bruker, 2000)'
_exptl_crystal_density_diffrn 2.131
_exptl_crystal_density_method 'not measured'
_exptl_crystal_F_000 1760
_exptl_crystal_size_max 0.16
_exptl_crystal_size_mid 0.08
_exptl_crystal_size_min 0.07
_refine_diff_density_max 2.418
_refine_diff_density_min -0.934
_refine_diff_density_rms 0.220
_refine_ls_extinction_method none
_refine_ls_goodness_of_fit_ref 1.067
_refine_ls_hydrogen_treatment constr
_refine_ls_matrix_type full
_refine_ls_number_parameters 181
_refine_ls_number_reflns 2442
_refine_ls_number_restraints 0
_refine_ls_restrained_S_all 1.067
_refine_ls_R_factor_all 0.1206
_refine_ls_R_factor_gt 0.0717
_refine_ls_shift/su_max 0.000
_refine_ls_shift/su_mean 0.000
_refine_ls_structure_factor_coef Fsqd
_refine_ls_weighting_details 'calc w=1/[\s^2^(Fo^2^)+(0.1058P)^2^+1.8722P] where P=(Fo^2^+2Fc^2^)/3'
_refine_ls_weighting_scheme calc
_refine_ls_wR_factor_gt 0.1684
_refine_ls_wR_factor_ref 0.1937
_reflns_number_gt 1546
_reflns_number_total 2442
_reflns_threshold_expression >2sigma(I)
_cod_data_source_file c3ce40946e.cif
_cod_data_source_block 3
_cod_depositor_comments
;
The following automatic conversions were performed:

'_symmetry_cell_setting' value 'Orthorhombic' changed to
'orthorhombic' according to
/home/saulius/struct/CIF-dictionaries/cif_core.dic dictionary named
'cif_core.dic' version 2.4.2 from 2011-04-26.

Automatic conversion script
Id: cif_fix_values 1891 2012-01-12 08:04:46Z andrius 
;
_cod_original_cell_volume 2839.2(15)
_cod_original_sg_symbol_H-M 'Pbca '
_cod_database_code 7210570

loop_
_symmetry_equiv_pos_as_xyz
'x, y, z'
'-x+1/2, -y, z+1/2'
'-x, y+1/2, -z+1/2'
'x+1/2, -y+1/2, -z'
'-x, -y, -z'
'x-1/2, y, -z-1/2'
'x, -y-1/2, z-1/2'
'-x-1/2, y-1/2, z'

loop_
_atom_site_label
_atom_site_type_symbol
_atom_site_fract_x
_atom_site_fract_y
_atom_site_fract_z
_atom_site_U_iso_or_equiv
_atom_site_adp_type
_atom_site_occupancy
_atom_site_symmetry_multiplicity
_atom_site_calc_flag
_atom_site_refinement_flags
Br1 Br 0.47826(11) 0.61643(9) 0.42900(6) 0.0333(4) Uani 1 1 d .
Br2 Br 0.32846(13) 0.37679(10) 0.34678(6) 0.0419(4) Uani 1 1 d .
C1 C 0.9423(11) 0.3720(8) 0.4937(5) 0.025(3) Uani 1 1 d .
C2 C 0.8970(11) 0.3861(9) 0.5569(5) 0.029(3) Uani 1 1 d .
H2 H 0.8064 0.3986 0.5651 0.035 Uiso 1 1 calc R
C3 C 0.9865(11) 0.3817(8) 0.6068(5) 0.026(3) Uani 1 1 d .
C4 C 1.1193(10) 0.3614(7) 0.5955(5) 0.020(2) Uani 1 1 d .
H4 H 1.1794 0.3554 0.6306 0.025 Uiso 1 1 calc R
C5 C 1.1619(12) 0.3500(9) 0.5328(6) 0.032(3) Uani 1 1 d .
H5 H 1.2531 0.3394 0.5247 0.038 Uiso 1 1 calc R
C6 C 1.0752(11) 0.3539(8) 0.4815(6) 0.025(3) Uani 1 1 d .
H6 H 1.1056 0.3444 0.4384 0.031 Uiso 1 1 calc R
C7 C 0.8643(13) 0.3416(10) 0.3793(6) 0.041(3) Uani 1 1 d .
H7 H 0.9402 0.3085 0.3633 0.049 Uiso 1 1 calc R
C8 C 0.7342(11) 0.4237(9) 0.4423(5) 0.028(3) Uani 1 1 d .
H8 H 0.6988 0.4580 0.4785 0.034 Uiso 1 1 calc R
C9 C 0.8249(12) 0.3801(9) 0.6995(6) 0.038(3) Uani 1 1 d .
H9 H 0.7554 0.3447 0.6792 0.045 Uiso 1 1 calc R
C10 C 1.0119(12) 0.4559(9) 0.7166(5) 0.032(3) Uani 1 1 d .
H10 H 1.0977 0.4826 0.7109 0.039 Uiso 1 1 calc R
N1 N 0.6766(9) 0.4153(7) 0.3854(4) 0.027(2) Uani 1 1 d .
N2 N 0.7552(11) 0.3611(8) 0.3446(4) 0.038(3) Uani 1 1 d .
N3 N 0.8502(9) 0.3766(7) 0.4413(4) 0.025(2) Uani 1 1 d .
N4 N 0.9414(9) 0.4613(7) 0.7700(5) 0.028(2) Uani 1 1 d .
N5 N 0.8239(10) 0.4124(8) 0.7598(5) 0.037(3) Uani 1 1 d .
N6 N 0.9421(9) 0.4057(7) 0.6707(5) 0.030(2) Uani 1 1 d .
O1 O 0.0641(9) 0.2734(8) 0.2600(5) 0.061(3) Uani 1 1 d .
H1A H 0.0992 0.2899 0.2243 0.074 Uiso 1 1 d R
H1B H 0.1151 0.2921 0.2903 0.074 Uiso 1 1 d R
Zn1 Zn 0.50903(12) 0.48354(10) 0.35666(6) 0.0261(4) Uani 1 1 d .

loop_
_atom_site_aniso_label
_atom_site_aniso_U_11
_atom_site_aniso_U_22
_atom_site_aniso_U_33
_atom_site_aniso_U_23
_atom_site_aniso_U_13
_atom_site_aniso_U_12
Br1 0.0310(7) 0.0338(7) 0.0353(7) -0.0033(6) 0.0073(5) 0.0018(6)
Br2 0.0359(7) 0.0461(9) 0.0437(8) -0.0052(7) 0.0003(6) -0.0086(6)
C1 0.036(7) 0.020(6) 0.018(6) -0.001(5) -0.007(5) 0.003(5)
C2 0.019(6) 0.039(7) 0.031(7) -0.001(6) -0.006(5) 0.002(5)
C3 0.034(6) 0.028(6) 0.015(6) -0.006(5) -0.007(5) 0.004(6)
C4 0.016(5) 0.017(6) 0.028(6) 0.004(5) -0.008(5) -0.009(4)
C5 0.026(6) 0.035(8) 0.035(7) -0.002(6) -0.002(5) 0.003(5)
C6 0.024(6) 0.025(7) 0.028(7) -0.007(5) 0.006(5) -0.006(5)
C7 0.047(8) 0.055(9) 0.021(7) -0.001(6) -0.003(6) 0.023(7)
C8 0.028(6) 0.036(7) 0.021(6) 0.010(5) 0.005(5) 0.000(6)
C9 0.037(7) 0.034(7) 0.043(8) -0.006(7) -0.008(6) 0.010(6)
C10 0.024(6) 0.046(8) 0.027(7) -0.007(6) -0.008(5) -0.001(6)
N1 0.034(5) 0.028(6) 0.019(5) -0.003(4) -0.002(4) 0.002(5)
N2 0.044(6) 0.050(7) 0.018(5) -0.012(5) -0.003(5) 0.018(5)
N3 0.026(5) 0.031(6) 0.019(5) -0.003(4) -0.008(4) 0.010(4)
N4 0.026(5) 0.026(6) 0.030(6) 0.003(4) -0.008(4) 0.007(4)
N5 0.042(6) 0.041(7) 0.027(6) -0.005(5) 0.000(5) -0.017(5)
N6 0.017(5) 0.042(7) 0.030(6) 0.005(5) -0.006(4) -0.008(4)
O1 0.054(6) 0.069(7) 0.061(7) 0.005(6) -0.007(5) -0.018(6)
Zn1 0.0240(7) 0.0308(8) 0.0234(7) 0.0037(6) 0.0005(6) 0.0007(6)

loop_
_atom_type_symbol
_atom_type_description
_atom_type_scat_dispersion_real
_atom_type_scat_dispersion_imag
_atom_type_scat_source
C C 0.0033 0.0016 'International Tables Vol C Tables 4.2.6.8 and 6.1.1.4'
H H 0.0000 0.0000 'International Tables Vol C Tables 4.2.6.8 and 6.1.1.4'
N N 0.0061 0.0033 'International Tables Vol C Tables 4.2.6.8 and 6.1.1.4'
O O 0.0106 0.0060 'International Tables Vol C Tables 4.2.6.8 and 6.1.1.4'
Br Br -0.2901 2.4595 'International Tables Vol C Tables 4.2.6.8 and 6.1.1.4'
Zn Zn 0.2839 1.4301 'International Tables Vol C Tables 4.2.6.8 and 6.1.1.4'

loop_
_geom_angle_atom_site_label_1
_geom_angle_atom_site_label_2
_geom_angle_atom_site_label_3
_geom_angle
_geom_angle_site_symmetry_1
_geom_angle_site_symmetry_3
C6 C1 C2 120.8(10) . .
C6 C1 N3 120.0(10) . .
C2 C1 N3 119.2(10) . .
C3 C2 C1 118.6(11) . .
C3 C2 H2 120.7 . .
C1 C2 H2 120.7 . .
C2 C3 C4 121.2(10) . .
C2 C3 N6 118.4(10) . .
C4 C3 N6 120.2(9) . .
C5 C4 C3 119.0(10) . .
C5 C4 H4 120.5 . .
C3 C4 H4 120.5 . .
C4 C5 C6 121.3(11) . .
C4 C5 H5 119.3 . .
C6 C5 H5 119.3 . .
C5 C6 C1 118.9(10) . .
C5 C6 H6 120.6 . .
C1 C6 H6 120.6 . .
N2 C7 N3 110.1(11) . .
N2 C7 H7 125.0 . .
N3 C7 H7 125.0 . .
N1 C8 N3 109.5(10) . .
N1 C8 H8 125.3 . .
N3 C8 H8 125.3 . .
N5 C9 N6 109.4(11) . .
N5 C9 H9 125.3 . .
N6 C9 H9 125.3 . .
N4 C10 N6 109.2(10) . .
N4 C10 H10 125.4 . .
N6 C10 H10 125.4 . .
C8 N1 N2 109.7(9) . .
C8 N1 Zn1 126.4(8) . .
N2 N1 Zn1 123.5(7) . .
C7 N2 N1 104.8(9) . .
C8 N3 C7 105.8(9) . .
C8 N3 C1 125.5(9) . .
C7 N3 C1 128.5(10) . .
C10 N4 N5 108.3(9) . .
C10 N4 Zn1 129.3(8) . 2_665
N5 N4 Zn1 122.1(7) . 2_665
C9 N5 N4 107.2(10) . .
C10 N6 C9 105.9(10) . .
C10 N6 C3 126.2(9) . .
C9 N6 C3 127.8(10) . .
H1A O1 H1B 107.8 . .
N4 Zn1 N1 102.8(4) 2_664 .
N4 Zn1 Br2 110.4(3) 2_664 .
N1 Zn1 Br2 113.5(3) . .
N4 Zn1 Br1 108.3(3) 2_664 .
N1 Zn1 Br1 105.9(3) . .
Br2 Zn1 Br1 115.06(7) . .

loop_
_geom_bond_atom_site_label_1
_geom_bond_atom_site_label_2
_geom_bond_distance
_geom_bond_site_symmetry_2
Br1 Zn1 2.3618(19) .
Br2 Zn1 2.3424(19) .
C1 C6 1.392(16) .
C1 C2 1.395(16) .
C1 N3 1.432(13) .
C2 C3 1.375(15) .
C2 H2 0.9500 .
C3 C4 1.394(15) .
C3 N6 1.431(14) .
C4 C5 1.373(16) .
C4 H4 0.9500 .
C5 C6 1.379(16) .
C5 H5 0.9500 .
C6 H6 0.9500 .
C7 N2 1.344(15) .
C7 N3 1.372(15) .
C7 H7 0.9500 .
C8 N1 1.317(14) .
C8 N3 1.338(14) .
C8 H8 0.9500 .
C9 N5 1.321(15) .
C9 N6 1.373(15) .
C9 H9 0.9500 .
C10 N4 1.317(14) .
C10 N6 1.364(14) .
C10 H10 0.9500 .
N1 N2 1.373(13) .
N1 Zn1 2.024(9) .
N4 N5 1.380(13) .
N4 Zn1 2.004(10) 2_665
O1 H1A 0.8501 .
O1 H1B 0.8499 .
Zn1 N4 2.004(10) 2_664
